data_1515534
loop_
_publ_author_name
'Adriaenssens, Louis'
'Severa, Luk\'a\<s'
'Koval, Du\<san'
'C\'isa\<rov\'a, Ivana'
'Belmonte, Marta Mart\'inez'
'Escudero-Ad\'an, Eduardo C.'
'Novotn\'a, Pavl\'ina'
'S\'azelov\'a, Petra'
'V\'avra, Jan'
'Pohl, Radek'
'\<Saman, David'
'Urbanov\'a, Marie'
'Ka\<si\<cka, V\'aclav'
'Tepl\'y, Filip'

_publ_section_title
;
 [6]Saddlequat: a [6]helquat captured on its racemization pathway
;
_journal_issue 12
_journal_name_full 'Chemical Science'
_journal_page_first 2314
_journal_paper_doi 10.1039/c1sc00468a
_journal_volume 2
_journal_year 2011
_chemical_compound_source 'synthesized by the authors'
_chemical_formula_moiety 'C27 H26 N2, 2(C F3 O3 S)'
_chemical_formula_sum 'C29 H26 F6 N2 O6 S2'
_chemical_formula_weight 676.64
_chemical_name_systematic
;
?
;
_space_group_IT_number 14
_symmetry_cell_setting monoclinic
_symmetry_space_group_name_Hall '-P 2ybc'
_symmetry_space_group_name_H-M 'P 1 21/c 1'
_atom_sites_solution_hydrogens geom
_atom_sites_solution_primary direct
_atom_sites_solution_secondary difmap
_audit_creation_method SHELXL-97
_cell_angle_alpha 90.00
_cell_angle_beta 109.934(6)
_cell_angle_gamma 90.00
_cell_formula_units_Z 4
_cell_length_a 9.0740(6)
_cell_length_b 16.5460(11)
_cell_length_c 20.7090(17)
_cell_measurement_reflns_used 61028
_cell_measurement_temperature 150(2)
_cell_measurement_theta_max 27.5
_cell_measurement_theta_min 1
_cell_volume 2922.9(4)
_computing_cell_refinement 'COLLECT and DENZO'
_computing_data_collection 'COLLECT (Hooft, 1998) and DENZO (Otwinowski & Minor, 1997)'
_computing_data_reduction 'COLLECT and DENZO'
_computing_structure_refinement 'SHELXL-97 (Sheldrick, 1997)'
_computing_structure_solution 'SIR92 (Altomare et al., 1994)'
_diffrn_ambient_temperature 150(2)
_diffrn_detector_area_resol_mean 9.091
_diffrn_measured_fraction_theta_full 0.998
_diffrn_measured_fraction_theta_max 0.998
_diffrn_measurement_device_type 'Nonius KappaCCD area detector'
_diffrn_measurement_method '\f and \w scans to fill the Ewald sphere'
_diffrn_radiation_monochromator graphite
_diffrn_radiation_source 'fine-focus sealed tube'
_diffrn_radiation_type MoK\a
_diffrn_radiation_wavelength 0.71073
_diffrn_reflns_av_R_equivalents 0.1019
_diffrn_reflns_av_sigmaI/netI 0.0364
_diffrn_reflns_limit_h_max 11
_diffrn_reflns_limit_h_min -11
_diffrn_reflns_limit_k_max 21
_diffrn_reflns_limit_k_min -21
_diffrn_reflns_limit_l_max 26
_diffrn_reflns_limit_l_min -26
_diffrn_reflns_number 56411
_diffrn_reflns_theta_full 27.52
_diffrn_reflns_theta_max 27.52
_diffrn_reflns_theta_min 1.62
_diffrn_standards_number 0
_exptl_absorpt_coefficient_mu 0.268
_exptl_absorpt_correction_type none
_exptl_crystal_colour colourless
_exptl_crystal_density_diffrn 1.538
_exptl_crystal_density_method 'not measured'
_exptl_crystal_description plate
_exptl_crystal_F_000 1392
_exptl_crystal_size_max 0.26
_exptl_crystal_size_mid 0.21
_exptl_crystal_size_min 0.07
_refine_diff_density_max 0.433
_refine_diff_density_min -0.616
_refine_diff_density_rms 0.069
_refine_ls_extinction_method none
_refine_ls_goodness_of_fit_ref 1.077
_refine_ls_hydrogen_treatment constr
_refine_ls_matrix_type full
_refine_ls_number_parameters 406
_refine_ls_number_reflns 6718
_refine_ls_number_restraints 0
_refine_ls_restrained_S_all 1.077
_refine_ls_R_factor_all 0.0528
_refine_ls_R_factor_gt 0.0416
_refine_ls_shift/su_max 0.001
_refine_ls_shift/su_mean 0.000
_refine_ls_structure_factor_coef Fsqd
_refine_ls_weighting_details 'calc w=1/[\s^2^(Fo^2^)+(0.0420P)^2^+2.5505P] where P=(Fo^2^+2Fc^2^)/3'
_refine_ls_weighting_scheme calc
_refine_ls_wR_factor_gt 0.1027
_refine_ls_wR_factor_ref 0.1119
_reflns_number_gt 5629
_reflns_number_total 6718
_reflns_threshold_expression I>2\s(I)
_cod_data_source_file c1sc00468a.txt
_cod_data_source_block rac-5-tfo
_cod_original_sg_symbol_H-M 'P 21/c'
_cod_database_code 1515534

loop_
_symmetry_equiv_pos_as_xyz
'x, y, z'
'-x, y+1/2, -z+1/2'
'-x, -y, -z'
'x, -y-1/2, z-1/2'

loop_
_atom_site_label
_atom_site_type_symbol
_atom_site_fract_x
_atom_site_fract_y
_atom_site_fract_z
_atom_site_U_iso_or_equiv
_atom_site_adp_type
_atom_site_occupancy
_atom_site_symmetry_multiplicity
_atom_site_calc_flag
_atom_site_refinement_flags
C1 C 1.0711(2) 0.30372(10) 0.57503(9) 0.0181(3) Uani 1 1 d .
H1 H 1.0348 0.2954 0.5267 0.022 Uiso 1 1 calc R
C2 C 1.2018(2) 0.26242(12) 0.61602(10) 0.0252(4) Uani 1 1 d .
H2 H 1.2554 0.2259 0.5964 0.030 Uiso 1 1 calc R
C3 C 1.2532(2) 0.27513(12) 0.68603(10) 0.0258(4) Uani 1 1 d .
H3 H 1.3436 0.2480 0.7152 0.031 Uiso 1 1 calc R
C4 C 1.1726(2) 0.32723(11) 0.71310(9) 0.0216(4) Uani 1 1 d .
H4 H 1.2078 0.3357 0.7614 0.026 Uiso 1 1 calc R
N5 N 1.04436(16) 0.36681(9) 0.67276(7) 0.0155(3) Uani 1 1 d .
C6 C 0.9630(2) 0.41988(11) 0.70839(9) 0.0190(3) Uani 1 1 d .
H6A H 0.9589 0.3919 0.7500 0.023 Uiso 1 1 calc R
H6B H 0.8539 0.4292 0.6776 0.023 Uiso 1 1 calc R
C7 C 1.0447(2) 0.50101(11) 0.72899(9) 0.0217(4) Uani 1 1 d .
H7A H 1.1594 0.4922 0.7449 0.026 Uiso 1 1 calc R
H7B H 1.0182 0.5227 0.7682 0.026 Uiso 1 1 calc R
C8 C 1.0022(2) 0.56414(11) 0.67199(9) 0.0236(4) Uani 1 1 d .
H8A H 1.0694 0.6123 0.6885 0.028 Uiso 1 1 calc R
H8B H 0.8921 0.5810 0.6624 0.028 Uiso 1 1 calc R
C9 C 1.0205(2) 0.53522(11) 0.60449(9) 0.0201(4) Uani 1 1 d .
H9A H 1.0407 0.5827 0.5796 0.024 Uiso 1 1 calc R
H9B H 1.1132 0.4994 0.6156 0.024 Uiso 1 1 calc R
C10 C 0.87932(19) 0.49043(10) 0.55760(8) 0.0153(3) Uani 1 1 d .
C11 C 0.7620(2) 0.53483(10) 0.50937(9) 0.0181(3) Uani 1 1 d .
H11 H 0.7690 0.5921 0.5098 0.022 Uiso 1 1 calc R
C12 C 0.6362(2) 0.49790(10) 0.46108(9) 0.0178(3) Uani 1 1 d .
H12 H 0.5600 0.5299 0.4281 0.021 Uiso 1 1 calc R
C13 C 0.61929(19) 0.41435(10) 0.45993(8) 0.0153(3) Uani 1 1 d .
C14 C 0.4877(2) 0.37231(11) 0.40549(9) 0.0193(3) Uani 1 1 d .
H14A H 0.4100 0.4129 0.3794 0.023 Uiso 1 1 calc R
H14B H 0.4344 0.3349 0.4277 0.023 Uiso 1 1 calc R
C15 C 0.5473(2) 0.32464(12) 0.35562(9) 0.0229(4) Uani 1 1 d .
H15A H 0.4673 0.2842 0.3312 0.027 Uiso 1 1 calc R
H15B H 0.5607 0.3623 0.3209 0.027 Uiso 1 1 calc R
C16 C 0.7017(2) 0.28153(11) 0.39098(8) 0.0194(3) Uani 1 1 d .
H16A H 0.7221 0.2424 0.3588 0.023 Uiso 1 1 calc R
H16B H 0.7882 0.3214 0.4044 0.023 Uiso 1 1 calc R
N17 N 0.69620(17) 0.23827(9) 0.45297(7) 0.0159(3) Uani 1 1 d .
C18 C 0.6736(2) 0.15634(11) 0.44815(9) 0.0214(4) Uani 1 1 d .
H18 H 0.6624 0.1296 0.4061 0.026 Uiso 1 1 calc R
C19 C 0.6671(2) 0.11317(11) 0.50236(9) 0.0228(4) Uani 1 1 d .
H19 H 0.6575 0.0560 0.4992 0.027 Uiso 1 1 calc R
C20 C 0.6745(2) 0.15253(10) 0.56372(9) 0.0179(3) Uani 1 1 d .
C21 C 0.6623(2) 0.11088(11) 0.62128(10) 0.0233(4) Uani 1 1 d .
H21 H 0.6552 0.0536 0.6206 0.028 Uiso 1 1 calc R
C22 C 0.6605(2) 0.15263(12) 0.67782(9) 0.0241(4) Uani 1 1 d .
H22 H 0.6545 0.1240 0.7166 0.029 Uiso 1 1 calc R
C23 C 0.6675(2) 0.23753(12) 0.67948(9) 0.0224(4) Uani 1 1 d .
H23 H 0.6633 0.2657 0.7188 0.027 Uiso 1 1 calc R
C24 C 0.6804(2) 0.27965(10) 0.62497(9) 0.0175(3) Uani 1 1 d .
H24 H 0.6834 0.3370 0.6262 0.021 Uiso 1 1 calc R
C25 C 0.68928(19) 0.23801(10) 0.56661(8) 0.0144(3) Uani 1 1 d .
C26 C 0.70755(18) 0.27977(10) 0.51009(8) 0.0137(3) Uani 1 1 d .
C27 C 0.73127(19) 0.36870(9) 0.50983(8) 0.0130(3) Uani 1 1 d .
C28 C 0.86208(19) 0.40649(10) 0.55834(8) 0.0135(3) Uani 1 1 d .
C29 C 0.99263(18) 0.35689(10) 0.60324(8) 0.0140(3) Uani 1 1 d .
C30 C 0.6873(2) 0.51242(12) 0.81167(10) 0.0266(4) Uani 1 1 d .
C31 C 1.1541(2) 0.11868(13) 0.44816(11) 0.0316(4) Uani 1 1 d .
S1 S 0.54693(5) 0.45009(3) 0.74718(2) 0.01735(11) Uani 1 1 d .
S2 S 1.14284(6) 0.20886(3) 0.39699(3) 0.02765(13) Uani 1 1 d .
F1 F 0.82751(14) 0.47842(9) 0.83440(7) 0.0390(3) Uani 1 1 d .
F2 F 0.64298(17) 0.52337(9) 0.86624(7) 0.0472(4) Uani 1 1 d .
F3 F 0.70268(19) 0.58438(8) 0.78693(8) 0.0605(5) Uani 1 1 d .
F4 F 1.28730(18) 0.11528(10) 0.50122(7) 0.0549(4) Uani 1 1 d .
F5 F 1.03842(19) 0.11592(10) 0.47361(9) 0.0577(4) Uani 1 1 d .
F6 F 1.14532(18) 0.05194(8) 0.41121(8) 0.0505(4) Uani 1 1 d .
O1 O 0.40429(16) 0.49551(9) 0.72955(8) 0.0309(3) Uani 1 1 d .
O2 O 0.61331(16) 0.44488(9) 0.69359(7) 0.0298(3) Uani 1 1 d .
O3 O 0.54935(18) 0.37571(9) 0.78346(7) 0.0333(3) Uani 1 1 d .
O4 O 0.9934(2) 0.20148(10) 0.34290(9) 0.0429(4) Uani 1 1 d .
O5 O 1.1529(3) 0.27246(10) 0.44488(9) 0.0528(5) Uani 1 1 d .
O6 O 1.2754(2) 0.20057(11) 0.37494(8) 0.0428(4) Uani 1 1 d .

loop_
_atom_site_aniso_label
_atom_site_aniso_U_11
_atom_site_aniso_U_22
_atom_site_aniso_U_33
_atom_site_aniso_U_23
_atom_site_aniso_U_13
_atom_site_aniso_U_12
C1 0.0211(8) 0.0198(8) 0.0125(8) -0.0023(6) 0.0045(6) 0.0007(7)
C2 0.0258(9) 0.0236(9) 0.0245(9) -0.0028(7) 0.0063(8) 0.0072(7)
C3 0.0241(9) 0.0258(9) 0.0205(9) 0.0026(7) -0.0014(7) 0.0063(7)
C4 0.0236(9) 0.0252(9) 0.0119(8) 0.0022(7) 0.0005(7) -0.0003(7)
N5 0.0173(7) 0.0187(7) 0.0103(6) -0.0008(5) 0.0043(5) -0.0025(5)
C6 0.0204(8) 0.0261(9) 0.0129(8) -0.0056(7) 0.0086(6) -0.0039(7)
C7 0.0213(9) 0.0281(9) 0.0165(8) -0.0108(7) 0.0076(7) -0.0053(7)
C8 0.0255(9) 0.0213(9) 0.0226(9) -0.0091(7) 0.0064(7) -0.0040(7)
C9 0.0212(9) 0.0193(8) 0.0190(8) -0.0020(7) 0.0060(7) -0.0067(7)
C10 0.0181(8) 0.0159(8) 0.0137(8) -0.0028(6) 0.0076(6) -0.0031(6)
C11 0.0248(9) 0.0122(7) 0.0188(8) 0.0007(6) 0.0095(7) -0.0008(6)
C12 0.0212(8) 0.0176(8) 0.0145(8) 0.0031(6) 0.0059(7) 0.0028(6)
C13 0.0158(8) 0.0175(8) 0.0128(7) -0.0002(6) 0.0052(6) -0.0010(6)
C14 0.0186(8) 0.0211(8) 0.0139(8) 0.0015(6) -0.0001(6) -0.0012(7)
C15 0.0295(10) 0.0254(9) 0.0104(8) -0.0006(7) 0.0026(7) -0.0042(7)
C16 0.0277(9) 0.0215(9) 0.0109(8) -0.0013(6) 0.0089(7) -0.0036(7)
N17 0.0201(7) 0.0155(7) 0.0115(6) -0.0014(5) 0.0046(5) -0.0014(5)
C18 0.0301(10) 0.0153(8) 0.0184(8) -0.0051(7) 0.0079(7) -0.0004(7)
C19 0.0317(10) 0.0138(8) 0.0228(9) -0.0034(7) 0.0090(8) -0.0008(7)
C20 0.0202(8) 0.0152(8) 0.0176(8) 0.0008(6) 0.0054(7) -0.0001(6)
C21 0.0291(10) 0.0170(8) 0.0241(9) 0.0050(7) 0.0095(8) -0.0004(7)
C22 0.0293(10) 0.0254(9) 0.0191(9) 0.0081(7) 0.0102(8) -0.0008(8)
C23 0.0275(9) 0.0261(9) 0.0160(8) -0.0013(7) 0.0106(7) -0.0032(7)
C24 0.0216(8) 0.0163(8) 0.0153(8) -0.0011(6) 0.0074(7) -0.0022(6)
C25 0.0151(7) 0.0147(7) 0.0129(7) 0.0000(6) 0.0041(6) -0.0010(6)
C26 0.0138(7) 0.0150(8) 0.0110(7) -0.0015(6) 0.0026(6) -0.0002(6)
C27 0.0165(8) 0.0133(7) 0.0101(7) -0.0005(6) 0.0057(6) -0.0017(6)
C28 0.0158(7) 0.0161(8) 0.0095(7) -0.0009(6) 0.0055(6) -0.0006(6)
C29 0.0150(7) 0.0164(8) 0.0100(7) -0.0001(6) 0.0034(6) -0.0036(6)
C30 0.0272(10) 0.0227(9) 0.0271(10) 0.0010(8) 0.0058(8) 0.0021(8)
C31 0.0307(11) 0.0276(10) 0.0347(11) -0.0019(8) 0.0090(9) -0.0018(8)
S1 0.0185(2) 0.0177(2) 0.0160(2) 0.00178(15) 0.00602(16) 0.00282(15)
S2 0.0428(3) 0.0208(2) 0.0252(2) -0.00692(18) 0.0191(2) -0.0056(2)
F1 0.0218(6) 0.0526(8) 0.0343(7) -0.0005(6) -0.0010(5) 0.0045(5)
F2 0.0505(8) 0.0582(9) 0.0310(7) -0.0214(6) 0.0113(6) 0.0062(7)
F3 0.0683(10) 0.0261(7) 0.0631(10) 0.0119(7) -0.0087(8) -0.0188(7)
F4 0.0494(9) 0.0684(11) 0.0340(8) 0.0092(7) -0.0024(6) -0.0004(8)
F5 0.0611(10) 0.0525(9) 0.0760(11) 0.0188(8) 0.0445(9) -0.0039(8)
F6 0.0553(9) 0.0219(6) 0.0640(10) -0.0086(6) 0.0069(8) 0.0040(6)
O1 0.0198(7) 0.0358(8) 0.0354(8) -0.0023(6) 0.0073(6) 0.0073(6)
O2 0.0285(7) 0.0442(9) 0.0185(7) 0.0026(6) 0.0104(6) 0.0098(6)
O3 0.0463(9) 0.0239(7) 0.0250(7) 0.0066(6) 0.0062(6) -0.0066(6)
O4 0.0412(9) 0.0429(9) 0.0392(9) 0.0003(7) 0.0064(7) 0.0105(7)
O5 0.1091(16) 0.0251(8) 0.0405(9) -0.0155(7) 0.0466(11) -0.0163(9)
O6 0.0473(9) 0.0590(11) 0.0306(8) -0.0123(7) 0.0240(7) -0.0163(8)

loop_
_atom_type_symbol
_atom_type_description
_atom_type_scat_dispersion_real
_atom_type_scat_dispersion_imag
_atom_type_scat_source
C C 0.0033 0.0016 'International Tables Vol C Tables 4.2.6.8 and 6.1.1.4'
H H 0.0000 0.0000 'International Tables Vol C Tables 4.2.6.8 and 6.1.1.4'
N N 0.0061 0.0033 'International Tables Vol C Tables 4.2.6.8 and 6.1.1.4'
O O 0.0106 0.0060 'International Tables Vol C Tables 4.2.6.8 and 6.1.1.4'
F F 0.0171 0.0103 'International Tables Vol C Tables 4.2.6.8 and 6.1.1.4'
S S 0.1246 0.1234 'International Tables Vol C Tables 4.2.6.8 and 6.1.1.4'

loop_
_geom_angle_atom_site_label_1
_geom_angle_atom_site_label_2
_geom_angle_atom_site_label_3
_geom_angle
C2 C1 C29 120.92(16)
C2 C1 H1 119.5
C29 C1 H1 119.5
C3 C2 C1 118.83(17)
C3 C2 H2 120.6
C1 C2 H2 120.6
C4 C3 C2 119.39(17)
C4 C3 H3 120.3
C2 C3 H3 120.3
N5 C4 C3 121.39(16)
N5 C4 H4 119.3
C3 C4 H4 119.3
C4 N5 C29 120.63(14)
C4 N5 C6 116.53(14)
C29 N5 C6 122.83(14)
N5 C6 C7 112.43(13)
N5 C6 H6A 109.1
C7 C6 H6A 109.1
N5 C6 H6B 109.1
C7 C6 H6B 109.1
H6A C6 H6B 107.9
C6 C7 C8 114.65(15)
C6 C7 H7A 108.6
C8 C7 H7A 108.6
C6 C7 H7B 108.6
C8 C7 H7B 108.6
H7A C7 H7B 107.6
C7 C8 C9 114.41(15)
C7 C8 H8A 108.7
C9 C8 H8A 108.7
C7 C8 H8B 108.7
C9 C8 H8B 108.7
H8A C8 H8B 107.6
C10 C9 C8 113.92(14)
C10 C9 H9A 108.8
C8 C9 H9A 108.8
C10 C9 H9B 108.8
C8 C9 H9B 108.8
H9A C9 H9B 107.7
C11 C10 C28 118.04(15)
C11 C10 C9 118.33(15)
C28 C10 C9 123.60(15)
C12 C11 C10 121.83(16)
C12 C11 H11 119.1
C10 C11 H11 119.1
C11 C12 C13 120.84(16)
C11 C12 H12 119.6
C13 C12 H12 119.6
C12 C13 C27 118.45(15)
C12 C13 C14 121.84(15)
C27 C13 C14 119.68(15)
C13 C14 C15 111.69(14)
C13 C14 H14A 109.3
C15 C14 H14A 109.3
C13 C14 H14B 109.3
C15 C14 H14B 109.3
H14A C14 H14B 107.9
C16 C15 C14 113.26(14)
C16 C15 H15A 108.9
C14 C15 H15A 108.9
C16 C15 H15B 108.9
C14 C15 H15B 108.9
H15A C15 H15B 107.7
N17 C16 C15 110.25(14)
N17 C16 H16A 109.6
C15 C16 H16A 109.6
N17 C16 H16B 109.6
C15 C16 H16B 109.6
H16A C16 H16B 108.1
C26 N17 C18 122.38(14)
C26 N17 C16 120.02(14)
C18 N17 C16 117.55(14)
C19 C18 N17 120.77(16)
C19 C18 H18 119.6
N17 C18 H18 119.6
C18 C19 C20 120.24(16)
C18 C19 H19 119.9
C20 C19 H19 119.9
C19 C20 C21 122.80(16)
C19 C20 C25 118.24(15)
C21 C20 C25 118.92(16)
C22 C21 C20 120.27(17)
C22 C21 H21 119.9
C20 C21 H21 119.9
C21 C22 C23 120.88(16)
C21 C22 H22 119.6
C23 C22 H22 119.6
C24 C23 C22 120.38(16)
C24 C23 H23 119.8
C22 C23 H23 119.8
C23 C24 C25 120.18(16)
C23 C24 H24 119.9
C25 C24 H24 119.9
C26 C25 C24 121.60(15)
C26 C25 C20 119.14(15)
C24 C25 C20 119.23(15)
N17 C26 C25 118.92(15)
N17 C26 C27 118.10(14)
C25 C26 C27 122.91(14)
C13 C27 C28 120.61(15)
C13 C27 C26 117.87(14)
C28 C27 C26 121.52(14)
C10 C28 C27 120.11(15)
C10 C28 C29 119.28(15)
C27 C28 C29 119.99(14)
N5 C29 C1 118.81(15)
N5 C29 C28 120.69(14)
C1 C29 C28 120.35(14)
F3 C30 F1 107.76(17)
F3 C30 F2 107.94(18)
F1 C30 F2 106.70(16)
F3 C30 S1 111.47(14)
F1 C30 S1 111.59(14)
F2 C30 S1 111.16(14)
F5 C31 F4 106.85(19)
F5 C31 F6 107.45(18)
F4 C31 F6 107.43(18)
F5 C31 S2 111.48(15)
F4 C31 S2 111.85(15)
F6 C31 S2 111.51(15)
O1 S1 O2 114.57(9)
O1 S1 O3 115.70(9)
O2 S1 O3 114.65(9)
O1 S1 C30 103.61(9)
O2 S1 C30 103.21(9)
O3 S1 C30 102.67(9)
O5 S2 O6 115.52(11)
O5 S2 O4 115.02(12)
O6 S2 O4 114.50(10)
O5 S2 C31 102.90(10)
O6 S2 C31 102.81(11)
O4 S2 C31 103.61(10)

loop_
_geom_bond_atom_site_label_1
_geom_bond_atom_site_label_2
_geom_bond_distance
C1 C2 1.381(3)
C1 C29 1.381(2)
C1 H1 0.9500
C2 C3 1.379(3)
C2 H2 0.9500
C3 C4 1.368(3)
C3 H3 0.9500
C4 N5 1.348(2)
C4 H4 0.9500
N5 C29 1.363(2)
N5 C6 1.494(2)
C6 C7 1.522(2)
C6 H6A 0.9900
C6 H6B 0.9900
C7 C8 1.524(3)
C7 H7A 0.9900
C7 H7B 0.9900
C8 C9 1.539(2)
C8 H8A 0.9900
C8 H8B 0.9900
C9 C10 1.512(2)
C9 H9A 0.9900
C9 H9B 0.9900
C10 C11 1.395(2)
C10 C28 1.398(2)
C11 C12 1.378(2)
C11 H11 0.9500
C12 C13 1.390(2)
C12 H12 0.9500
C13 C27 1.398(2)
C13 C14 1.504(2)
C14 C15 1.537(2)
C14 H14A 0.9900
C14 H14B 0.9900
C15 C16 1.519(3)
C15 H15A 0.9900
C15 H15B 0.9900
C16 N17 1.485(2)
C16 H16A 0.9900
C16 H16B 0.9900
N17 C26 1.341(2)
N17 C18 1.370(2)
C18 C19 1.349(3)
C18 H18 0.9500
C19 C20 1.409(2)
C19 H19 0.9500
C20 C21 1.414(2)
C20 C25 1.420(2)
C21 C22 1.364(3)
C21 H21 0.9500
C22 C23 1.406(3)
C22 H22 0.9500
C23 C24 1.365(2)
C23 H23 0.9500
C24 C25 1.417(2)
C24 H24 0.9500
C25 C26 1.417(2)
C26 C27 1.487(2)
C27 C28 1.413(2)
C28 C29 1.480(2)
C30 F3 1.322(2)
C30 F1 1.322(2)
C30 F2 1.335(2)
C30 S1 1.819(2)
C31 F5 1.326(3)
C31 F4 1.329(3)
C31 F6 1.330(2)
C31 S2 1.813(2)
S1 O1 1.4322(14)
S1 O2 1.4344(13)
S1 O3 1.4382(14)
S2 O5 1.4275(15)
S2 O6 1.4311(16)
S2 O4 1.4400(18)
